data_9006292
loop_
_publ_author_name
'Boisen, M. B.'
'Gibbs, G. V.'
'Bukowinski, M. S. T.'

_publ_section_title
;
 Framework silica structures generated using simulated annealing
 with a potential energy function based on an H6Si2O7 molecule
 Sample: 9
;
_journal_name_full 'Physics and Chemistry of Minerals'
_journal_page_first 269
_journal_page_last 284
_journal_volume 21
_journal_year 1994
_chemical_formula_structural SiO2
_chemical_formula_sum 'O2 Si'
_space_group_IT_number 15
_symmetry_space_group_name_Hall '-C 2yc'
_symmetry_space_group_name_H-M 'C 1 2/c 1'
_cell_angle_alpha 90
_cell_angle_beta 112.2654
_cell_angle_gamma 90
_cell_length_a 11.1032
_cell_length_b 7.8989
_cell_length_c 4.9771
_cell_formula_units_Z 8
_cell_volume 403.960
_exptl_crystal_density_diffrn 1.976
_cod_original_formula_sum 'Si O2'
_cod_database_code 9006292

loop_
_symmetry_equiv_pos_as_xyz
x,y,z
1/2+x,1/2+y,z
x,-y,1/2+z
1/2+x,1/2-y,1/2+z
-x,y,1/2-z
1/2-x,1/2+y,1/2-z
-x,-y,-z
1/2-x,1/2-y,-z

loop_
_atom_site_label
_atom_site_fract_x
_atom_site_fract_y
_atom_site_fract_z
Si 0.64566 0.60868 0.83039
O1 0.00000 0.81716 0.25000
O2 0.83439 0.94282 0.46534
O3 0.25001 0.75000 0.50000
